data_4322862
loop_
_publ_author_name
'Klaus Himmel'
'Martin Jansen'

_publ_contact_author
;
     Jansen, Martin
      Institut f. Anorg. Chemie der Universit\"at Bonn
      Gerhard-Domagk-Str. 1
      D-53121 Bonn
      Germany
;
_publ_contact_author_email mjansen@snchemie2.chemie.uni-bonn.de
_publ_contact_author_fax '228 73 5660'
_publ_contact_author_phone '228 73 2708'
_publ_section_title
;
 Synthesis and Single-Crystal Structure Analysis of [Ba(NH3)7]C60.NH3
;
_journal_name_full 'Inorganic Chemistry'
_journal_page_first 3437
_journal_page_last 3439
_journal_paper_doi 10.1021/ic9715512
_journal_volume 37
_journal_year 1998
_chemical_formula_moiety '(Ba H21 N7 +) (C60 2-) x NH3'
_chemical_formula_sum 'C60 H24 Ba N8'
_chemical_formula_weight 994.21
_chemical_name_systematic
;
 barium heptaammine fulleride ammonia (1/1)
;
_space_group_IT_number 160
_symmetry_cell_setting trigonal
_symmetry_space_group_name_Hall 'R 3 -2"'
_symmetry_space_group_name_H-M 'R 3 m :H'
_atom_sites_solution_hydrogens difmap
_atom_sites_solution_primary direct
_atom_sites_solution_secondary difmap
_audit_creation_method SHELXL
_cell_angle_alpha 90.00
_cell_angle_beta 90.00
_cell_angle_gamma 120.00
_cell_formula_units_Z 3
_cell_length_a 12.223(2)
_cell_length_b 12.223(2)
_cell_length_c 21.461(6)
_cell_measurement_reflns_used 25
_cell_measurement_temperature 113(2)
_cell_measurement_theta_max 27.39
_cell_measurement_theta_min 7.91
_cell_volume 2776.7(10)
_computing_cell_refinement 'CELDIM (CAD4 software)'
_computing_data_collection 'CAD4 software version 5.0'
_computing_data_reduction 'CADSHEL (J.Kopf, H.C. Ruebke, Hamburg)'
_computing_structure_refinement 'SHELXL-93 (Sheldrick, 1993)'
_computing_structure_solution 'SHELXS-86 (Sheldrick, 1990)'
_diffrn_ambient_temperature 113(2)
_diffrn_measurement_device 'Enraf-Nonius CAD4'
_diffrn_measurement_method '\w/\q scans'
_diffrn_radiation_monochromator graphite
_diffrn_radiation_source 'fine-focus sealed tube'
_diffrn_radiation_type MoK\a
_diffrn_radiation_wavelength 0.71069
_diffrn_reflns_av_R_equivalents 0.0331
_diffrn_reflns_av_sigmaI/netI 0.0206
_diffrn_reflns_limit_h_max 15
_diffrn_reflns_limit_h_min -13
_diffrn_reflns_limit_k_max 13
_diffrn_reflns_limit_k_min -15
_diffrn_reflns_limit_l_max 27
_diffrn_reflns_limit_l_min -23
_diffrn_reflns_number 7256
_diffrn_reflns_theta_max 26.95
_diffrn_reflns_theta_min 2.15
_diffrn_standards_decay_% 0
_diffrn_standards_interval_time 3600
_diffrn_standards_number 3
_exptl_absorpt_coefficient_mu 1.136
_exptl_absorpt_correction_type none
_exptl_crystal_colour black
_exptl_crystal_density_diffrn 1.784
_exptl_crystal_description platelet
_exptl_crystal_F_000 1488
_exptl_crystal_size_max 0.2
_exptl_crystal_size_mid 0.15
_exptl_crystal_size_min 0.1
_refine_diff_density_max 0.863
_refine_diff_density_min -0.335
_refine_diff_density_rms 0.063
_refine_ls_abs_structure_details 'Flack H D (1983), Acta Cryst. A39, 876-881'
_refine_ls_abs_structure_Flack 0.38(2)
_refine_ls_extinction_method none
_refine_ls_goodness_of_fit_all 1.068
_refine_ls_goodness_of_fit_obs 1.064
_refine_ls_hydrogen_treatment constr
_refine_ls_matrix_type full
_refine_ls_number_parameters 133
_refine_ls_number_reflns 1279
_refine_ls_number_restraints 1
_refine_ls_restrained_S_all 1.067
_refine_ls_restrained_S_obs 1.064
_refine_ls_R_factor_all 0.0233
_refine_ls_R_factor_obs 0.0226
_refine_ls_shift/esd_max 0.000
_refine_ls_shift/esd_mean 0.000
_refine_ls_structure_factor_coef Fsqd
_refine_ls_weighting_details 'w=1/[\s^2^(Fo^2^)+(0.0364P)^2^+4.3990P] where P=(Fo^2^+2Fc^2^)/3'
_refine_ls_weighting_scheme calc
_refine_ls_wR_factor_all 0.0558
_refine_ls_wR_factor_obs 0.0553
_reflns_number_observed 1267
_reflns_number_total 1279
_reflns_observed_criterion >2sigma(I)
_cod_data_source_file ic9715512.cif
_cod_data_source_block batw
_cod_depositor_comments
;
The following automatic conversions were performed:

'_refine_ls_weighting_scheme' value 'calc
w=1/[\s^2^(Fo^2^)+(0.0364P)^2^+4.3990P] where P=(Fo^2^+2Fc^2^)/3' was
changed to 'calc'. New tag '_refine_ls_weighting_details' was
created. The value of the new tag was set to
'w=1/[\s^2^(Fo^2^)+(0.0364P)^2^+4.3990P] where P=(Fo^2^+2Fc^2^)/3'.

Automatic conversion script
Id: cif_fix_values 3143 2015-03-26 13:38:13Z robertas 
;
_cod_original_sg_symbol_H-M 'R 3 m'
_cod_database_code 4322862

loop_
_symmetry_equiv_pos_as_xyz
'x, y, z'
'-y, x-y, z'
'-x+y, -x, z'
'-y, -x, z'
'x, x-y, z'
'-x+y, y, z'
'x+2/3, y+1/3, z+1/3'
'-y+2/3, x-y+1/3, z+1/3'
'-x+y+2/3, -x+1/3, z+1/3'
'-y+2/3, -x+1/3, z+1/3'
'x+2/3, x-y+1/3, z+1/3'
'-x+y+2/3, y+1/3, z+1/3'
'x+1/3, y+2/3, z+2/3'
'-y+1/3, x-y+2/3, z+2/3'
'-x+y+1/3, -x+2/3, z+2/3'
'-y+1/3, -x+2/3, z+2/3'
'x+1/3, x-y+2/3, z+2/3'
'-x+y+1/3, y+2/3, z+2/3'

loop_
_atom_site_aniso_label
_atom_site_aniso_U_11
_atom_site_aniso_U_22
_atom_site_aniso_U_33
_atom_site_aniso_U_23
_atom_site_aniso_U_13
_atom_site_aniso_U_12
Ba1 0.02676(15) 0.02676(15) 0.0155(2) 0.000 0.000 0.01338(7)
C1 0.0173(13) 0.0200(14) 0.0185(12) -0.0035(11) 0.0036(11) 0.0118(12)
C2 0.0119(12) 0.0220(14) 0.0213(13) 0.0022(11) 0.0013(11) 0.0126(11)
C3 0.0148(12) 0.0242(14) 0.0156(11) -0.0004(11) 0.0080(10) 0.0108(11)
C4 0.0114(12) 0.0239(14) 0.0206(12) 0.0001(11) -0.0013(10) 0.0104(11)
C5 0.011(2) 0.0222(15) 0.018(2) 0.0030(7) 0.0061(14) 0.0056(9)
C6 0.011(2) 0.0182(14) 0.021(2) 0.0008(8) 0.002(2) 0.0053(9)
C7 0.017(2) 0.017(2) 0.026(2) 0.0005(8) -0.0005(8) 0.012(2)
C8 0.0217(14) 0.0214(14) 0.0099(10) 0.0002(10) 0.0063(10) 0.0115(12)
C9 0.0157(14) 0.022(2) 0.0193(12) -0.0037(12) -0.0076(12) 0.0116(13)
C10 0.0196(15) 0.0196(15) 0.018(2) 0.0038(8) -0.0038(8) 0.013(2)
C11 0.0196(14) 0.0240(14) 0.0140(11) -0.0002(10) -0.0087(10) 0.0123(12)
C12 0.0215(14) 0.0252(15) 0.0082(11) -0.0015(10) -0.0072(10) 0.0113(12)
N1 0.043(3) 0.043(3) 0.020(3) 0.000 0.000 0.0214(14)
N2 0.036(2) 0.036(2) 0.022(3) 0.000 0.000 0.0181(12)
N3 0.0197(12) 0.0197(12) 0.018(2) 0.0020(8) -0.0020(8) 0.0047(15)
N4 0.0241(13) 0.029(2) 0.022(2) 0.000(2) -0.0002(8) 0.0146(10)

loop_
_atom_site_label
_atom_site_type_symbol
_atom_site_fract_x
_atom_site_fract_y
_atom_site_fract_z
_atom_site_U_iso_or_equiv
_atom_site_thermal_displace_type
_atom_site_occupancy
_atom_site_calc_flag
_atom_site_refinement_flags
_atom_site_disorder_group
Ba1 Ba 0.0000 0.0000 0.00022(2) 0.02301(12) Uani 1 d S .
C1 C -0.2042(2) 0.0862(3) 0.62182(11) 0.0175(5) Uani 1 d . .
C2 C -0.2534(3) 0.0612(3) 0.55851(13) 0.0166(5) Uani 1 d . .
C3 C -0.2190(2) -0.0142(3) 0.65899(12) 0.0177(5) Uani 1 d . .
C4 C -0.3151(2) -0.0613(3) 0.53539(12) 0.0180(5) Uani 1 d . .
C5 C -0.2834(3) -0.1417(2) 0.6355(2) 0.0184(8) Uani 1 d S .
C6 C -0.3308(4) -0.1654(2) 0.5739(2) 0.0175(8) Uani 1 d S .
C7 C -0.1648(2) 0.1648(2) 0.5202(2) 0.0188(8) Uani 1 d S .
C8 C -0.1156(3) 0.0012(3) 0.69818(12) 0.0174(5) Uani 1 d . .
C9 C -0.2911(3) -0.0865(3) 0.47204(13) 0.0181(5) Uani 1 d . .
C10 C -0.1413(2) 0.1413(2) 0.4586(2) 0.0177(8) Uani 1 d S .
C11 C -0.2054(3) 0.0137(3) 0.43487(11) 0.0186(6) Uani 1 d . .
C12 C -0.1174(3) -0.0016(3) 0.39586(11) 0.0184(6) Uani 1 d . .
N1 N 0.3333 0.6667 0.8968(3) 0.035(2) Uani 1 d S .
H1 H 0.3639(27) 0.6361(27) 0.9088(30) 0.053 Uiso 1 d S .
N2 N 0.0000 0.0000 -0.1368(3) 0.032(2) Uani 1 d S .
H2 H -0.0378(27) 0.0378(27) -0.1496(28) 0.047 Uiso 1 d S .
N3 N 0.1324(2) -0.1324(2) -0.0251(2) 0.0216(7) Uani 1 d S .
H31 H 0.1471(28) -0.1471(28) -0.0622(28) 0.032 Uiso 1 d S .
H32 H 0.1013(34) -0.2096(36) -0.0073(16) 0.032 Uiso 1 d . .
N4 N -0.0958(2) -0.1916(4) 0.0975(2) 0.0246(7) Uani 1 d S .
H41 H -0.0700(38) -0.2463(36) 0.0948(18) 0.037 Uiso 1 d . .
H42 H -0.0733(25) -0.1466(50) 0.1429(25) 0.037 Uiso 1 d S .

loop_
_atom_type_symbol
_atom_type_description
_atom_type_scat_dispersion_real
_atom_type_scat_dispersion_imag
_atom_type_scat_source
Ba Ba -0.3244 2.2819 'International Tables Vol C Tables 4.2.6.8 and 6.1.1.4'
C C 0.0033 0.0016 'International Tables Vol C Tables 4.2.6.8 and 6.1.1.4'
N N 0.0061 0.0033 'International Tables Vol C Tables 4.2.6.8 and 6.1.1.4'
H H 0.0000 0.0000 'International Tables Vol C Tables 4.2.6.8 and 6.1.1.4'

loop_
_geom_angle_atom_site_label_1
_geom_angle_atom_site_label_2
_geom_angle_atom_site_label_3
_geom_angle
_geom_angle_site_symmetry_1
_geom_angle_site_symmetry_3
_geom_angle_publ_flag
N3 Ba1 N3 116.45(5) 3 . y
N3 Ba1 N3 116.45(5) 3 2 y
N3 Ba1 N3 116.45(5) . 2 y
N3 Ba1 N4 145.18(10) 3 2 y
N3 Ba1 N4 78.15(7) . 2 y
N3 Ba1 N4 78.15(7) 2 2 y
N3 Ba1 N4 78.15(7) 3 3 y
N3 Ba1 N4 145.18(10) . 3 y
N3 Ba1 N4 78.15(7) 2 3 y
N4 Ba1 N4 74.25(12) 2 3 y
N3 Ba1 N4 78.15(7) 3 . y
N3 Ba1 N4 78.15(7) . . y
N3 Ba1 N4 145.18(10) 2 . y
N4 Ba1 N4 74.25(12) 2 . y
N4 Ba1 N4 74.25(12) 3 . y
N3 Ba1 N2 79.01(7) 3 . y
N3 Ba1 N2 79.01(7) . . y
N3 Ba1 N2 79.01(7) 2 . y
N4 Ba1 N2 135.82(7) 2 . y
N4 Ba1 N2 135.82(7) 3 . y
N4 Ba1 N2 135.82(7) . . y
C3 C1 C1 120.3(2) . 4 y
C3 C1 C2 119.4(2) . . y
C1 C1 C2 108.2(2) 4 . y
C4 C2 C7 120.5(3) . . y
C4 C2 C1 120.3(2) . . y
C7 C2 C1 107.3(2) . . y
C1 C3 C5 120.7(2) . . y
C1 C3 C8 119.7(2) . . y
C5 C3 C8 108.2(2) . . y
C2 C4 C6 120.4(2) . . y
C2 C4 C9 120.3(3) . . y
C6 C4 C9 107.4(3) . . y
C6 C5 C3 119.6(2) . 5 y
C6 C5 C3 119.6(2) . . y
C3 C5 C3 107.9(3) 5 . y
C5 C6 C4 119.5(2) . 5 y
C5 C6 C4 119.5(2) . . y
C4 C6 C4 108.7(3) 5 . y
C10 C7 C2 119.6(2) . 4 y
C10 C7 C2 119.6(2) . . y
C2 C7 C2 109.0(3) 4 . y
C8 C8 C8 120.000(2) 4 5 y
C8 C8 C3 120.1(2) 4 . y
C8 C8 C3 107.8(2) 5 . y
C11 C9 C9 120.1(2) . 5 y
C11 C9 C4 119.3(3) . . y
C9 C9 C4 108.2(2) 5 . y
C7 C10 C11 119.7(2) . . y
C7 C10 C11 119.7(2) . 4 y
C11 C10 C11 108.5(3) . 4 y
C9 C11 C10 120.6(2) . . y
C9 C11 C12 119.8(3) . . y
C10 C11 C12 107.9(2) . . y
C12 C12 C11 120.1(2) 5 . y
C12 C12 C12 120.000(2) 5 4 y
C11 C12 C12 107.9(2) . 4 y

loop_
_geom_bond_atom_site_label_1
_geom_bond_atom_site_label_2
_geom_bond_distance
_geom_bond_site_symmetry_2
_geom_bond_publ_flag
Ba1 N3 2.854(4) 3 y
Ba1 N3 2.854(4) . y
Ba1 N3 2.854(4) 2 y
Ba1 N4 2.911(4) 2 y
Ba1 N4 2.911(4) 3 y
Ba1 N4 2.911(4) . y
Ba1 N2 2.941(7) . y
C1 C3 1.397(4) . y
C1 C1 1.442(5) 4 y
C1 C2 1.455(4) . y
C2 C4 1.388(4) . y
C2 C7 1.443(4) . y
C3 C5 1.441(4) . y
C3 C8 1.450(4) . y
C4 C6 1.447(4) . y
C4 C9 1.456(4) . y
C5 C6 1.415(5) . y
C5 C3 1.441(4) 5 y
C6 C4 1.447(4) 5 y
C7 C10 1.412(6) . y
C7 C2 1.443(4) 4 y
C8 C8 1.397(6) 4 y
C8 C8 1.443(5) 5 y
C9 C11 1.397(4) . y
C9 C9 1.442(6) 5 y
C10 C11 1.444(4) . y
C10 C11 1.444(4) 4 y
C11 C12 1.447(4) . y
C12 C12 1.396(6) 5 y
C12 C12 1.454(6) 4 y
